data_7202535
loop_
_publ_author_name
'McKeown, Neil B.'
'Badriya, Samer'
'Helliwell, Madeleine'
'Shkunov, Maxim'

_publ_section_title
;
 The synthesis of robust, polymeric hole-transport materials from
 oligoarylamine substituted styrenes
;
_journal_issue 20
_journal_name_full 'Journal of Materials Chemistry'
_journal_page_first 2088
_journal_paper_doi 10.1039/b614235d
_journal_volume 17
_journal_year 2007
_chemical_formula_sum 'C20 H17 N'
_chemical_formula_weight 271.35
_space_group_IT_number 14
_symmetry_cell_setting monoclinic
_symmetry_Int_Tables_number 14
_symmetry_space_group_name_Hall '-P 2ybc'
_symmetry_space_group_name_H-M 'P 1 21/c 1'
_atom_sites_solution_hydrogens geom
_atom_sites_solution_primary direct
_atom_sites_solution_secondary difmap
_audit_creation_date 19101-03-07
_audit_creation_method 'by teXsan v1.7'
_audit_update_record
;
?
;
_cell_angle_alpha 90.00
_cell_angle_beta 90.091(19)
_cell_angle_gamma 90.00
_cell_formula_units_Z 4
_cell_length_a 8.09(2)
_cell_length_b 18.71(2)
_cell_length_c 10.16(8)
_cell_measurement_reflns_used 18132
_cell_measurement_temperature 293(2)
_cell_measurement_theta_max 24.43
_cell_measurement_theta_min 2.18
_cell_volume 1538(13)
_computing_cell_refinement 'DENZO (Otwinowski, Z. 1988)'
_computing_data_collection 'MSC RAXIS11 Control'
_computing_data_reduction 'DENZO (Otwinowski, Z. 1988)'
_computing_publication_material 'teXsan (MSC, 1995)'
_computing_structure_refinement 'SHELXL-97 (Sheldrick, 1997)'
_computing_structure_solution
;
SHELXS86 (Sheldrick, 1985)
;
_diffrn_ambient_temperature 293(2)
_diffrn_measured_fraction_theta_full 0.538
_diffrn_measured_fraction_theta_max 0.538
_diffrn_measurement_device 'Rigaku RAXIS'
_diffrn_measurement_method '80 x 4 degree phi scans'
_diffrn_radiation_detector 'image plate'
_diffrn_radiation_monochromator graphite
_diffrn_radiation_source 'Rigaku rotating anode'
_diffrn_radiation_type MoK\a
_diffrn_radiation_wavelength 0.71069
_diffrn_reflns_av_R_equivalents 0.033
_diffrn_reflns_av_sigmaI/netI 0.0310
_diffrn_reflns_limit_h_max 8
_diffrn_reflns_limit_h_min 0
_diffrn_reflns_limit_k_max 0
_diffrn_reflns_limit_k_min -20
_diffrn_reflns_limit_l_max 9
_diffrn_reflns_limit_l_min -9
_diffrn_reflns_number 18132
_diffrn_reflns_theta_full 24.43
_diffrn_reflns_theta_max 24.43
_diffrn_reflns_theta_min 2.18
_diffrn_standards_decay_% 0.00
_diffrn_standards_interval_count 0
_diffrn_standards_number 0
_exptl_absorpt_coefficient_mu 0.068
_exptl_absorpt_correction_type none
_exptl_crystal_colour colourless
_exptl_crystal_density_diffrn 1.171
_exptl_crystal_density_method 'not measured'
_exptl_crystal_description plate
_exptl_crystal_F_000 576
_exptl_crystal_size_max 1.0
_exptl_crystal_size_mid 0.2
_exptl_crystal_size_min 0.02
_refine_diff_density_max 0.209
_refine_diff_density_min -0.164
_refine_diff_density_rms 0.028
_refine_ls_extinction_coef 0.017(3)
_refine_ls_extinction_expression Fc^*^=kFc[1+0.001xFc^2^\l^3^/sin(2\q)]^-1/4^
_refine_ls_extinction_method SHELXL
_refine_ls_goodness_of_fit_ref 1.094
_refine_ls_hydrogen_treatment constr
_refine_ls_matrix_type full
_refine_ls_number_parameters 191
_refine_ls_number_reflns 1416
_refine_ls_number_restraints 0
_refine_ls_restrained_S_all 1.094
_refine_ls_R_factor_all 0.0717
_refine_ls_R_factor_gt 0.0469
_refine_ls_shift/su_max 0.002
_refine_ls_shift/su_mean 0.000
_refine_ls_structure_factor_coef Fsqd
_refine_ls_weighting_details 'w=1/[\s^2^(Fo^2^)+(0.0487P)^2^+0.6399P] where P=(Fo^2^+2Fc^2^)/3'
_refine_ls_weighting_scheme calc
_refine_ls_wR_factor_gt 0.1133
_refine_ls_wR_factor_ref 0.1256
_reflns_number_gt 1023
_reflns_number_total 1416
_reflns_threshold_expression >2sigma(I)
_cod_data_source_file b614235d.txt
_cod_data_source_block s990
_cod_depositor_comments
;
The following automatic conversions were performed:

'_refine_ls_weighting_scheme' value 'calc
w=1/[\s^2^(Fo^2^)+(0.0487P)^2^+0.6399P] where P=(Fo^2^+2Fc^2^)/3' was
changed to 'calc'. New tag '_refine_ls_weighting_details' was
created. The value of the new tag was set to
'w=1/[\s^2^(Fo^2^)+(0.0487P)^2^+0.6399P] where P=(Fo^2^+2Fc^2^)/3'.

Automatic conversion script
Id: cif_fix_values 3143 2015-03-26 13:38:13Z robertas 
;
_cod_original_cell_volume 1539(13)
_cod_original_sg_symbol_H-M 'P 21/c '
_cod_database_code 7202535

loop_
_symmetry_equiv_pos_as_xyz
'x, y, z'
'-x, y+1/2, -z+1/2'
'-x, -y, -z'
'x, -y-1/2, z-1/2'

loop_
_atom_site_label
_atom_site_type_symbol
_atom_site_fract_x
_atom_site_fract_y
_atom_site_fract_z
_atom_site_U_iso_or_equiv
_atom_site_adp_type
_atom_site_occupancy
_atom_site_calc_flag
_atom_site_refinement_flags
_atom_site_disorder_assembly
_atom_site_disorder_group
N1 N -0.0045(3) 0.22500(15) 0.0396(3) 0.0705(9) Uani 1 d . . .
C1 C 0.0562(5) 0.29377(19) 0.0665(3) 0.0643(10) Uani 1 d . . .
C2 C -0.0472(5) 0.3502(2) 0.0968(3) 0.0790(11) Uani 1 d . . .
H2 H -0.1606 0.3424 0.1010 0.095 Uiso 1 calc R . .
C3 C 0.0122(7) 0.4160(3) 0.1204(4) 0.0991(14) Uani 1 d . . .
H3 H -0.0614 0.4528 0.1388 0.119 Uiso 1 calc R . .
C4 C 0.1760(9) 0.4303(2) 0.1181(4) 0.1001(17) Uani 1 d . . .
C5 C 0.2854(5) 0.3745(3) 0.0900(4) 0.0905(13) Uani 1 d . . .
H5 H 0.3986 0.3830 0.0891 0.109 Uiso 1 calc R . .
C6 C 0.2253(5) 0.3062(2) 0.0632(3) 0.0772(11) Uani 1 d . . .
H6 H 0.2979 0.2693 0.0432 0.093 Uiso 1 calc R . .
C7 C 0.2294(9) 0.5067(4) 0.1464(5) 0.148(2) Uani 1 d . . .
H7 H 0.1445 0.5392 0.1614 0.178 Uiso 1 calc R . .
C8 C 0.3553(8) 0.5284(4) 0.1513(6) 0.183(3) Uani 1 d . . .
H8A H 0.4456 0.4987 0.1371 0.219 Uiso 1 calc R . .
H8B H 0.3717 0.5766 0.1695 0.219 Uiso 1 calc R . .
C9 C 0.0878(4) 0.16311(18) 0.0739(4) 0.0615(9) Uani 1 d . . .
C10 C 0.1542(4) 0.1559(2) 0.1978(4) 0.0709(10) Uani 1 d . . .
H10 H 0.1434 0.1925 0.2592 0.085 Uiso 1 calc R . .
C11 C 0.2367(4) 0.0941(2) 0.2304(4) 0.0833(12) Uani 1 d . . .
H11 H 0.2820 0.0895 0.3141 0.100 Uiso 1 calc R . .
C12 C 0.2536(5) 0.0393(2) 0.1420(5) 0.0851(12) Uani 1 d . . .
H12 H 0.3076 -0.0026 0.1658 0.102 Uiso 1 calc R . .
C13 C 0.1897(5) 0.0473(2) 0.0182(5) 0.0824(12) Uani 1 d . . .
H13 H 0.2020 0.0109 -0.0432 0.099 Uiso 1 calc R . .
C14 C 0.1075(4) 0.1087(2) -0.0161(4) 0.0737(11) Uani 1 d . . .
H14 H 0.0649 0.1136 -0.1007 0.088 Uiso 1 calc R . .
C15 C -0.1639(4) 0.21475(19) -0.0161(3) 0.0645(10) Uani 1 d . . .
C16 C -0.2619(4) 0.1594(2) 0.0292(4) 0.0761(11) Uani 1 d . . .
H16 H -0.2245 0.1303 0.0972 0.091 Uiso 1 calc R . .
C17 C -0.4148(5) 0.1474(2) -0.0262(4) 0.0880(12) Uani 1 d . . .
H17 H -0.4797 0.1099 0.0045 0.106 Uiso 1 calc R . .
C18 C -0.4721(5) 0.1896(3) -0.1254(4) 0.0926(13) Uani 1 d . . .
H18 H -0.5753 0.1812 -0.1626 0.111 Uiso 1 calc R . .
C19 C -0.3757(5) 0.2445(3) -0.1696(4) 0.0929(13) Uani 1 d . . .
H19 H -0.4147 0.2740 -0.2365 0.112 Uiso 1 calc R . .
C20 C -0.2215(5) 0.2570(2) -0.1165(4) 0.0819(12) Uani 1 d . . .
H20 H -0.1565 0.2941 -0.1487 0.098 Uiso 1 calc R . .

loop_
_atom_site_aniso_label
_atom_site_aniso_U_11
_atom_site_aniso_U_22
_atom_site_aniso_U_33
_atom_site_aniso_U_23
_atom_site_aniso_U_13
_atom_site_aniso_U_12
N1 0.0669(19) 0.057(2) 0.088(2) -0.0044(16) -0.0183(16) -0.0058(16)
C1 0.077(3) 0.057(3) 0.059(2) 0.0005(18) -0.0076(18) -0.008(2)
C2 0.098(3) 0.066(3) 0.072(3) -0.007(2) -0.006(2) 0.003(3)
C3 0.154(5) 0.072(4) 0.071(3) -0.007(2) -0.016(3) -0.007(3)
C4 0.191(6) 0.051(3) 0.059(3) 0.003(2) -0.030(3) -0.039(4)
C5 0.111(4) 0.094(4) 0.067(3) 0.015(2) -0.024(2) -0.043(3)
C6 0.081(3) 0.078(3) 0.073(3) 0.003(2) -0.011(2) -0.015(2)
C7 0.175(6) 0.186(7) 0.083(4) 0.023(4) -0.024(4) -0.041(5)
C8 0.161(6) 0.248(8) 0.139(5) 0.017(5) -0.016(5) -0.090(6)
C9 0.062(2) 0.056(3) 0.066(3) -0.003(2) -0.0036(19) -0.0083(18)
C10 0.078(3) 0.073(3) 0.062(3) -0.0069(19) -0.001(2) 0.001(2)
C11 0.091(3) 0.088(3) 0.071(3) 0.009(3) -0.004(2) 0.007(3)
C12 0.092(3) 0.064(3) 0.099(4) 0.008(3) 0.003(3) 0.000(2)
C13 0.082(3) 0.069(3) 0.096(4) -0.017(2) 0.001(2) -0.008(2)
C14 0.078(3) 0.071(3) 0.072(3) -0.008(2) -0.0096(19) -0.007(2)
C15 0.063(2) 0.069(3) 0.062(3) -0.0089(19) -0.0036(19) -0.005(2)
C16 0.072(3) 0.081(3) 0.075(3) -0.004(2) -0.001(2) -0.013(2)
C17 0.072(3) 0.101(3) 0.091(3) -0.012(3) 0.011(2) -0.021(2)
C18 0.063(3) 0.128(4) 0.086(4) -0.021(3) -0.006(2) -0.009(3)
C19 0.073(3) 0.131(4) 0.075(3) 0.008(2) -0.010(2) -0.001(3)
C20 0.070(3) 0.098(3) 0.077(3) 0.013(2) -0.003(2) -0.010(2)

loop_
_atom_type_symbol
_atom_type_description
_atom_type_scat_dispersion_real
_atom_type_scat_dispersion_imag
_atom_type_scat_source
C C 0.0033 0.0016 'International Tables Vol C Tables 4.2.6.8 and 6.1.1.4'
H H 0.0000 0.0000 'International Tables Vol C Tables 4.2.6.8 and 6.1.1.4'
N N 0.0061 0.0033 'International Tables Vol C Tables 4.2.6.8 and 6.1.1.4'

loop_
_geom_angle_atom_site_label_1
_geom_angle_atom_site_label_2
_geom_angle_atom_site_label_3
_geom_angle
_geom_angle_site_symmetry_1
_geom_angle_site_symmetry_3
_geom_angle_publ_flag
C1 N1 C15 121.2(3) . . ?
C1 N1 C9 121.0(3) . . ?
C15 N1 C9 117.7(3) . . ?
C2 C1 C6 118.3(4) . . ?
C2 C1 N1 122.1(4) . . ?
C6 C1 N1 119.6(3) . . ?
C3 C2 C1 121.6(4) . . ?
C3 C2 H2 119.2 . . ?
C1 C2 H2 119.2 . . ?
C2 C3 C4 121.9(5) . . ?
C2 C3 H3 119.1 . . ?
C4 C3 H3 119.1 . . ?
C3 C4 C5 118.5(4) . . ?
C3 C4 C7 117.4(6) . . ?
C5 C4 C7 124.1(6) . . ?
C6 C5 C4 120.2(4) . . ?
C6 C5 H5 119.9 . . ?
C4 C5 H5 119.9 . . ?
C1 C6 C5 119.5(4) . . ?
C1 C6 H6 120.2 . . ?
C5 C6 H6 120.2 . . ?
C8 C7 C4 128.3(9) . . ?
C8 C7 H7 115.8 . . ?
C4 C7 H7 115.8 . . ?
C7 C8 H8A 120.0 . . ?
C7 C8 H8B 120.0 . . ?
H8A C8 H8B 120.0 . . ?
C10 C9 C14 119.3(5) . . ?
C10 C9 N1 120.6(3) . . ?
C14 C9 N1 120.0(5) . . ?
C9 C10 C11 119.5(3) . . ?
C9 C10 H10 120.3 . . ?
C11 C10 H10 120.3 . . ?
C12 C11 C10 121.3(5) . . ?
C12 C11 H11 119.3 . . ?
C10 C11 H11 119.3 . . ?
C13 C12 C11 118.9(5) . . ?
C13 C12 H12 120.6 . . ?
C11 C12 H12 120.6 . . ?
C12 C13 C14 120.5(4) . . ?
C12 C13 H13 119.7 . . ?
C14 C13 H13 119.7 . . ?
C13 C14 C9 120.4(5) . . ?
C13 C14 H14 119.8 . . ?
C9 C14 H14 119.8 . . ?
C20 C15 C16 119.0(4) . . ?
C20 C15 N1 121.7(4) . . ?
C16 C15 N1 119.3(4) . . ?
C17 C16 C15 120.1(4) . . ?
C17 C16 H16 119.9 . . ?
C15 C16 H16 119.9 . . ?
C18 C17 C16 120.8(4) . . ?
C18 C17 H17 119.6 . . ?
C16 C17 H17 119.6 . . ?
C17 C18 C19 119.1(4) . . ?
C17 C18 H18 120.5 . . ?
C19 C18 H18 120.5 . . ?
C18 C19 C20 121.0(4) . . ?
C18 C19 H19 119.5 . . ?
C20 C19 H19 119.5 . . ?
C15 C20 C19 120.0(4) . . ?
C15 C20 H20 120.0 . . ?
C19 C20 H20 120.0 . . ?

loop_
_geom_bond_atom_site_label_1
_geom_bond_atom_site_label_2
_geom_bond_distance
_geom_bond_site_symmetry_2
_geom_bond_publ_flag
N1 C1 1.404(4) . ?
N1 C15 1.420(5) . ?
N1 C9 1.422(4) . ?
C1 C2 1.382(5) . ?
C1 C6 1.389(6) . ?
C2 C3 1.344(5) . ?
C2 H2 0.9300 . ?
C3 C4 1.352(7) . ?
C3 H3 0.9300 . ?
C4 C5 1.399(6) . ?
C4 C7 1.522(8) . ?
C5 C6 1.393(5) . ?
C5 H5 0.9300 . ?
C6 H6 0.9300 . ?
C7 C8 1.098(7) . ?
C7 H7 0.9300 . ?
C8 H8A 0.9300 . ?
C8 H8B 0.9300 . ?
C9 C10 1.375(10) . ?
C9 C14 1.378(7) . ?
C10 C11 1.375(5) . ?
C10 H10 0.9300 . ?
C11 C12 1.371(7) . ?
C11 H11 0.9300 . ?
C12 C13 1.367(10) . ?
C12 H12 0.9300 . ?
C13 C14 1.372(5) . ?
C13 H13 0.9300 . ?
C14 H14 0.9300 . ?
C15 C20 1.371(7) . ?
C15 C16 1.383(5) . ?
C16 C17 1.377(6) . ?
C16 H16 0.9300 . ?
C17 C18 1.362(8) . ?
C17 H17 0.9300 . ?
C18 C19 1.366(5) . ?
C18 H18 0.9300 . ?
C19 C20 1.379(6) . ?
C19 H19 0.9300 . ?
C20 H20 0.9300 . ?

loop_
_geom_torsion_atom_site_label_1
_geom_torsion_atom_site_label_2
_geom_torsion_atom_site_label_3
_geom_torsion_atom_site_label_4
_geom_torsion
_geom_torsion_site_symmetry_1
_geom_torsion_site_symmetry_2
_geom_torsion_site_symmetry_3
_geom_torsion_site_symmetry_4
_geom_torsion_publ_flag
C15 N1 C1 C2 29.0(5) . . . . ?
C9 N1 C1 C2 -147.4(4) . . . . ?
C15 N1 C1 C6 -151.1(4) . . . . ?
C9 N1 C1 C6 32.4(5) . . . . ?
C6 C1 C2 C3 1.2(5) . . . . ?
N1 C1 C2 C3 -179.0(3) . . . . ?
C1 C2 C3 C4 -1.3(6) . . . . ?
C2 C3 C4 C5 0.2(6) . . . . ?
C2 C3 C4 C7 -180.0(4) . . . . ?
C3 C4 C5 C6 0.9(6) . . . . ?
C7 C4 C5 C6 -179.0(4) . . . . ?
C2 C1 C6 C5 -0.1(5) . . . . ?
N1 C1 C6 C5 -180.0(3) . . . . ?
C4 C5 C6 C1 -0.9(5) . . . . ?
C3 C4 C7 C8 178.5(7) . . . . ?
C5 C4 C7 C8 -1.7(9) . . . . ?
C1 N1 C9 C10 48.7(5) . . . . ?
C15 N1 C9 C10 -127.9(3) . . . . ?
C1 N1 C9 C14 -133.2(3) . . . . ?
C15 N1 C9 C14 50.2(4) . . . . ?
C14 C9 C10 C11 -1.0(5) . . . . ?
N1 C9 C10 C11 177.1(3) . . . . ?
C9 C10 C11 C12 -0.3(5) . . . . ?
C10 C11 C12 C13 1.4(6) . . . . ?
C11 C12 C13 C14 -1.1(6) . . . . ?
C12 C13 C14 C9 -0.2(5) . . . . ?
C10 C9 C14 C13 1.3(5) . . . . ?
N1 C9 C14 C13 -176.9(3) . . . . ?
C1 N1 C15 C20 42.3(5) . . . . ?
C9 N1 C15 C20 -141.1(4) . . . . ?
C1 N1 C15 C16 -139.6(4) . . . . ?
C9 N1 C15 C16 37.0(5) . . . . ?
C20 C15 C16 C17 0.0(5) . . . . ?
N1 C15 C16 C17 -178.1(3) . . . . ?
C15 C16 C17 C18 -0.3(6) . . . . ?
C16 C17 C18 C19 -0.1(6) . . . . ?
C17 C18 C19 C20 0.9(6) . . . . ?
C16 C15 C20 C19 0.7(5) . . . . ?
N1 C15 C20 C19 178.8(3) . . . . ?
C18 C19 C20 C15 -1.2(6) . . . . ?

loop_
_cod_related_entry_id
_cod_related_entry_database
_cod_related_entry_code
1 ChemSpider 9044684
